data_7038701
loop_
_publ_author_name
'Fieser, Megan E.'
'Woen, David H.'
'Corbey, Jordan F.'
'Mueller, Thomas J.'
'Ziller, Joseph W.'
'Evans, William J.'

_publ_section_title
;
 Raman spectroscopy of the N-N bond in rare earth dinitrogen complexes.
;
_journal_issue 37
_journal_name_full 'Dalton transactions (Cambridge, England : 2003)'
_journal_page_first 14634
_journal_page_last 14644
_journal_paper_doi 10.1039/c5dt04547a
_journal_volume 45
_journal_year 2016
_chemical_absolute_configuration ad
_chemical_formula_sum 'C40 H60 Lu2 N2'
_chemical_formula_weight 918.84
_space_group_crystal_system tetragonal
_space_group_IT_number 114
_space_group_name_Hall 'P -4 2n'
_space_group_name_H-M_alt 'P -4 21 c'
_symmetry_space_group_name_Hall 'P -4 2n'
_symmetry_space_group_name_H-M 'P -4 21 c'
_atom_sites_solution_hydrogens geom
_atom_sites_solution_primary direct
_atom_sites_solution_secondary difmap
_audit_creation_method SHELXL-2014/7
_audit_update_record
;
2016-02-01 deposited with the CCDC.
2016-02-22 downloaded from the CCDC.
;
_cell_angle_alpha 90
_cell_angle_beta 90
_cell_angle_gamma 90
_cell_formula_units_Z 4
_cell_length_a 14.3199(19)
_cell_length_b 14.3199(19)
_cell_length_c 19.597(3)
_cell_measurement_reflns_used 9966
_cell_measurement_temperature 88(2)
_cell_measurement_theta_max 28.85
_cell_measurement_theta_min 2.52
_cell_volume 4018.6(10)
_computing_cell_refinement 'Bruker SAINT 8.34a, 2013'
_computing_data_collection 'Bruker APEX2 2010.9-1, 2010'
_computing_data_reduction 'Bruker SAINT 8.34a, 2013'
_computing_molecular_graphics 'Bruker SHELXTL'
_computing_publication_material 'Bruker SHELXTL'
_computing_structure_refinement 'SHELXL-2014/7 (Sheldrick, 2014)'
_computing_structure_solution 'SHELXS-97 (Sheldrick 2008)'
_diffrn_ambient_temperature 88(2)
_diffrn_measured_fraction_theta_full 0.995
_diffrn_measured_fraction_theta_max 0.976
_diffrn_measurement_device_type 'Bruker SMART APEX II CCD'
_diffrn_measurement_method '\f and \w scans'
_diffrn_radiation_type MoK\a
_diffrn_radiation_wavelength 0.71073
_diffrn_reflns_av_R_equivalents 0.0467
_diffrn_reflns_av_unetI/netI 0.0285
_diffrn_reflns_Laue_measured_fraction_full 0.995
_diffrn_reflns_Laue_measured_fraction_max 0.976
_diffrn_reflns_limit_h_max 19
_diffrn_reflns_limit_h_min -19
_diffrn_reflns_limit_k_max 19
_diffrn_reflns_limit_k_min -19
_diffrn_reflns_limit_l_max 26
_diffrn_reflns_limit_l_min -26
_diffrn_reflns_number 48692
_diffrn_reflns_point_group_measured_fraction_full 0.997
_diffrn_reflns_point_group_measured_fraction_max 0.962
_diffrn_reflns_theta_full 25.500
_diffrn_reflns_theta_max 29.195
_diffrn_reflns_theta_min 2.011
_diffrn_source 'fine-focus sealed tube'
_exptl_absorpt_coefficient_mu 4.911
_exptl_absorpt_correction_T_max 0.4915
_exptl_absorpt_correction_T_min 0.2759
_exptl_absorpt_correction_type numerical
_exptl_absorpt_process_details 'Bruker SADABS 2014/5'
_exptl_crystal_colour red
_exptl_crystal_density_diffrn 1.519
_exptl_crystal_density_meas ?
_exptl_crystal_density_method not_measured
_exptl_crystal_description needle_rod
_exptl_crystal_F_000 1824
_exptl_crystal_size_max 0.230
_exptl_crystal_size_mid 0.096
_exptl_crystal_size_min 0.083
_refine_diff_density_max 1.084
_refine_diff_density_min -0.552
_refine_diff_density_rms 0.132
_refine_ls_abs_structure_details
; 
 Flack x determined using 2070 quotients [(I+)-(I-)]/[(I+)+(I-)] 
 (Parsons, Flack and Wagner, Acta Cryst. B69 (2013) 249-259). 
;
_refine_ls_abs_structure_Flack 0.005(6)
_refine_ls_extinction_method none
_refine_ls_goodness_of_fit_ref 1.082
_refine_ls_hydrogen_treatment constr
_refine_ls_matrix_type full
_refine_ls_number_parameters 218
_refine_ls_number_reflns 5242
_refine_ls_number_restraints 0
_refine_ls_restrained_S_all 1.082
_refine_ls_R_factor_all 0.0285
_refine_ls_R_factor_gt 0.0254
_refine_ls_shift/su_max 0.001
_refine_ls_shift/su_mean 0.000
_refine_ls_structure_factor_coef Fsqd
_refine_ls_weighting_details 'w=1/[\s^2^(Fo^2^)+(0.0397P)^2^] where P=(Fo^2^+2Fc^2^)/3'
_refine_ls_weighting_scheme calc
_refine_ls_wR_factor_gt 0.0650
_refine_ls_wR_factor_ref 0.0660
_reflns_Friedel_coverage 0.787
_reflns_Friedel_fraction_full 0.999
_reflns_Friedel_fraction_max 0.944
_reflns_number_gt 4919
_reflns_number_total 5242
_reflns_threshold_expression 'I > 2\s(I)'
_cod_data_source_file c5dt04547a2.cif
_cod_data_source_block mef11
_cod_depositor_comments
;
The following automatic conversions were performed:

'_exptl_crystal_density_meas' value 'not_measured' was changed to '?'
- the value is perceived as not measured.

Automatic conversion script
Id: cif_fix_values 4268 2015-11-12 08:31:59Z antanas 

 Adding full bibliography for 7038699--7038708.cif.
;
_cod_original_cell_volume 4018.4(12)
_cod_database_code 7038701
_shelx_shelxl_version_number 2014/7
_shelx_space_group_comment
; 
The symmetry employed for this shelxl refinement is uniquely defined 
by the following loop, which should always be used as a source of 
symmetry information in preference to the above space-group names. 
They are only intended as comments. 
;
_shelx_estimated_absorpt_t_min 0.398
_shelx_estimated_absorpt_t_max 0.686

loop_
_space_group_symop_operation_xyz
'x, y, z'
'-x, -y, z'
'y, -x, -z'
'-y, x, -z'
'-x+1/2, y+1/2, -z+1/2'
'x+1/2, -y+1/2, -z+1/2'
'-y+1/2, -x+1/2, z+1/2'
'y+1/2, x+1/2, z+1/2'

loop_
_atom_site_label
_atom_site_type_symbol
_atom_site_fract_x
_atom_site_fract_y
_atom_site_fract_z
_atom_site_U_iso_or_equiv
_atom_site_adp_type
_atom_site_occupancy
_atom_site_site_symmetry_order
_atom_site_calc_flag
_atom_site_refinement_flags_posn
_atom_site_refinement_flags_adp
_atom_site_refinement_flags_occupancy
_atom_site_disorder_assembly
_atom_site_disorder_group
Lu1 Lu 0.85097(3) 0.53355(2) -0.15528(2) 0.02392(9) Uani 0.92 1 d . . P A .
Lu2 Lu 0.8142(3) 0.5388(3) -0.1528(3) 0.0262(9) Uani 0.08 1 d . . P . .
N1 N 0.9901(3) 0.4581(3) -0.1538(3) 0.0409(10) Uani 1 1 d . . . . .
C1 C 0.7043(4) 0.4380(4) -0.1109(3) 0.0348(12) Uani 1 1 d . . . . .
C2 C 0.7063(4) 0.5211(5) -0.0706(3) 0.0422(14) Uani 1 1 d . . . . .
C3 C 0.7882(5) 0.5199(5) -0.0309(3) 0.0429(15) Uani 1 1 d . . . . .
C4 C 0.8356(4) 0.4341(4) -0.0439(3) 0.0371(13) Uani 1 1 d . . . . .
C5 C 0.7839(4) 0.3857(4) -0.0947(3) 0.0340(12) Uani 1 1 d . . . . .
C6 C 0.6249(5) 0.4033(5) -0.1539(4) 0.0514(15) Uani 1 1 d . . . . .
H6A H 0.6489 0.3830 -0.1984 0.077 Uiso 1 1 calc R U . . .
H6B H 0.5794 0.4536 -0.1605 0.077 Uiso 1 1 calc R U . . .
H6C H 0.5946 0.3505 -0.1311 0.077 Uiso 1 1 calc R U . . .
C7 C 0.6245(6) 0.5872(6) -0.0587(4) 0.061(2) Uani 1 1 d . . . . .
H7A H 0.5767 0.5556 -0.0314 0.092 Uiso 1 1 calc R U . . .
H7B H 0.5979 0.6059 -0.1027 0.092 Uiso 1 1 calc R U . . .
H7C H 0.6465 0.6428 -0.0343 0.092 Uiso 1 1 calc R U . . .
C8 C 0.8146(7) 0.5942(6) 0.0206(4) 0.067(2) Uani 1 1 d . . . . .
H8A H 0.7811 0.6522 0.0101 0.101 Uiso 1 1 calc R U . . .
H8B H 0.8820 0.6055 0.0184 0.101 Uiso 1 1 calc R U . . .
H8C H 0.7976 0.5731 0.0665 0.101 Uiso 1 1 calc R U . . .
C9 C 0.9174(5) 0.3959(7) -0.0073(4) 0.057(2) Uani 1 1 d . . . . .
H9A H 0.9295 0.4336 0.0335 0.086 Uiso 1 1 calc R U . . .
H9B H 0.9721 0.3977 -0.0373 0.086 Uiso 1 1 calc R U . . .
H9C H 0.9047 0.3313 0.0062 0.086 Uiso 1 1 calc R U . . .
C10 C 0.8069(5) 0.2898(4) -0.1225(4) 0.0496(17) Uani 1 1 d . . . . .
H10A H 0.8045 0.2440 -0.0854 0.074 Uiso 1 1 calc R U . . .
H10B H 0.8697 0.2905 -0.1423 0.074 Uiso 1 1 calc R U . . .
H10C H 0.7614 0.2729 -0.1577 0.074 Uiso 1 1 calc R U . . .
C11 C 0.8913(5) 0.6366(5) -0.2613(4) 0.0504(17) Uani 1 1 d . . . . .
C12 C 0.8612(5) 0.6976(4) -0.2104(4) 0.0524(18) Uani 1 1 d . . . . .
C13 C 0.7656(5) 0.6848(5) -0.2025(4) 0.0549(18) Uani 1 1 d . . . . .
C14 C 0.7358(5) 0.6141(5) -0.2455(4) 0.0436(15) Uani 1 1 d . . . . .
C15 C 0.8117(5) 0.5818(5) -0.2819(4) 0.0502(17) Uani 1 1 d . . . . .
C16 C 0.9895(9) 0.6493(11) -0.2797(8) 0.042(3) Uiso 0.5 1 d . . P A 1
H16A H 0.9945 0.6961 -0.3160 0.063 Uiso 0.5 1 calc R U P A 1
H16B H 1.0153 0.5899 -0.2957 0.063 Uiso 0.5 1 calc R U P A 1
H16C H 1.0245 0.6705 -0.2396 0.063 Uiso 0.5 1 calc R U P A 1
C17 C 0.9073(10) 0.7740(10) -0.1600(9) 0.049(3) Uiso 0.5 1 d . . P A 1
H17A H 0.9711 0.7550 -0.1486 0.073 Uiso 0.5 1 calc R U P A 1
H17B H 0.8700 0.7784 -0.1182 0.073 Uiso 0.5 1 calc R U P A 1
H17C H 0.9086 0.8349 -0.1828 0.073 Uiso 0.5 1 calc R U P A 1
C18 C 0.7264(15) 0.7574(15) -0.1433(10) 0.071(5) Uiso 0.5 1 d . . P A 1
H18A H 0.7126 0.8180 -0.1642 0.107 Uiso 0.5 1 calc R U P A 1
H18B H 0.7740 0.7653 -0.1079 0.107 Uiso 0.5 1 calc R U P A 1
H18C H 0.6694 0.7318 -0.1229 0.107 Uiso 0.5 1 calc R U P A 1
C19 C 0.6295(9) 0.6048(10) -0.2495(7) 0.040(3) Uiso 0.5 1 d . . P A 1
H19A H 0.6070 0.5681 -0.2107 0.060 Uiso 0.5 1 calc R U P A 1
H19B H 0.6123 0.5734 -0.2922 0.060 Uiso 0.5 1 calc R U P A 1
H19C H 0.6011 0.6671 -0.2483 0.060 Uiso 0.5 1 calc R U P A 1
C20 C 0.7919(10) 0.5136(9) -0.3393(7) 0.039(3) Uiso 0.5 1 d . . P A 1
H20A H 0.7265 0.4938 -0.3371 0.059 Uiso 0.5 1 calc R U P A 1
H20B H 0.8326 0.4590 -0.3346 0.059 Uiso 0.5 1 calc R U P A 1
H20C H 0.8039 0.5440 -0.3832 0.059 Uiso 0.5 1 calc R U P A 1
C16B C 0.9811(9) 0.6175(10) -0.3069(7) 0.042(3) Uiso 0.5 1 d . . P A 2
H16D H 0.9806 0.6594 -0.3464 0.063 Uiso 0.5 1 calc R U P A 2
H16E H 0.9805 0.5525 -0.3226 0.063 Uiso 0.5 1 calc R U P A 2
H16F H 1.0375 0.6287 -0.2798 0.063 Uiso 0.5 1 calc R U P A 2
C17B C 0.9373(12) 0.7607(13) -0.1881(10) 0.062(4) Uiso 0.5 1 d . . P A 2
H17D H 0.9931 0.7493 -0.2159 0.093 Uiso 0.5 1 calc R U P A 2
H17E H 0.9518 0.7488 -0.1400 0.093 Uiso 0.5 1 calc R U P A 2
H17F H 0.9175 0.8257 -0.1936 0.093 Uiso 0.5 1 calc R U P A 2
C18B C 0.6976(12) 0.7474(12) -0.1650(9) 0.054(4) Uiso 0.5 1 d . . P A 2
H18D H 0.6363 0.7170 -0.1630 0.081 Uiso 0.5 1 calc R U P A 2
H18E H 0.6921 0.8070 -0.1892 0.081 Uiso 0.5 1 calc R U P A 2
H18F H 0.7204 0.7586 -0.1186 0.081 Uiso 0.5 1 calc R U P A 2
C19B C 0.6407(11) 0.5779(11) -0.2700(8) 0.047(3) Uiso 0.5 1 d . . P A 2
H19D H 0.5955 0.5818 -0.2325 0.071 Uiso 0.5 1 calc R U P A 2
H19E H 0.6469 0.5128 -0.2847 0.071 Uiso 0.5 1 calc R U P A 2
H19F H 0.6190 0.6161 -0.3083 0.071 Uiso 0.5 1 calc R U P A 2
C20B C 0.8360(15) 0.5259(13) -0.3430(10) 0.069(5) Uiso 0.5 1 d . . P A 2
H20D H 0.7988 0.4685 -0.3435 0.104 Uiso 0.5 1 calc R U P A 2
H20E H 0.9025 0.5101 -0.3418 0.104 Uiso 0.5 1 calc R U P A 2
H20F H 0.8226 0.5623 -0.3842 0.104 Uiso 0.5 1 calc R U P A 2

loop_
_atom_site_aniso_label
_atom_site_aniso_U_11
_atom_site_aniso_U_22
_atom_site_aniso_U_33
_atom_site_aniso_U_23
_atom_site_aniso_U_13
_atom_site_aniso_U_12
Lu1 0.02271(19) 0.02259(12) 0.02647(12) -0.00080(11) 0.00131(19) 0.00049(14)
Lu2 0.0213(18) 0.0311(17) 0.0262(15) 0.0044(16) -0.001(2) -0.0068(17)
N1 0.041(3) 0.045(2) 0.037(2) 0.001(3) 0.006(2) 0.007(2)
C1 0.031(3) 0.040(3) 0.033(3) 0.004(2) 0.006(2) -0.003(2)
C2 0.041(3) 0.050(4) 0.036(3) 0.001(3) 0.011(2) 0.007(3)
C3 0.054(4) 0.054(4) 0.021(3) -0.006(3) 0.007(3) 0.000(3)
C4 0.037(3) 0.048(3) 0.026(3) 0.008(2) 0.008(2) 0.001(2)
C5 0.035(3) 0.028(3) 0.039(3) 0.006(2) 0.011(2) 0.001(2)
C6 0.045(3) 0.057(4) 0.053(3) 0.001(4) -0.007(3) -0.012(3)
C7 0.061(5) 0.060(5) 0.062(4) 0.016(4) 0.031(4) 0.024(4)
C8 0.087(6) 0.072(5) 0.042(4) -0.023(4) 0.004(4) 0.004(5)
C9 0.046(4) 0.082(6) 0.044(4) 0.024(4) -0.003(3) -0.001(4)
C10 0.055(4) 0.030(3) 0.064(4) -0.001(3) 0.020(3) 0.001(3)
C11 0.043(3) 0.047(4) 0.062(4) 0.032(3) 0.001(3) 0.006(3)
C12 0.051(4) 0.026(3) 0.079(5) 0.016(3) -0.021(4) -0.007(3)
C13 0.051(4) 0.036(3) 0.077(5) 0.017(3) 0.001(4) 0.014(3)
C14 0.038(3) 0.042(3) 0.051(4) 0.021(3) -0.010(3) -0.003(3)
C15 0.069(5) 0.042(4) 0.039(4) 0.019(3) -0.007(3) 0.003(3)

loop_
_atom_type_symbol
_atom_type_description
_atom_type_scat_dispersion_real
_atom_type_scat_dispersion_imag
_atom_type_scat_source
C C 0.0033 0.0016 'International Tables Vol C Tables 4.2.6.8 and 6.1.1.4'
H H 0.0000 0.0000 'International Tables Vol C Tables 4.2.6.8 and 6.1.1.4'
N N 0.0061 0.0033 'International Tables Vol C Tables 4.2.6.8 and 6.1.1.4'
Lu Lu -0.4720 5.8584 'International Tables Vol C Tables 4.2.6.8 and 6.1.1.4'

loop_
_geom_angle_atom_site_label_1
_geom_angle_atom_site_label_2
_geom_angle_atom_site_label_3
_geom_angle
_geom_angle_site_symmetry_1
_geom_angle_site_symmetry_3
Cnt1 Lu1 N1 104.2 . .
Cnt1 Lu1 N1 123.3 . 2_765
Cnt2 Lu1 N1 122.0 . .
Cnt2 Lu1 N1 101.8 . 2_765
Cnt1 Lu1 Cnt2 133.1 . .
N1 Lu1 N1 31.5(2) . 2_765
N1 Lu1 C12 112.8(2) . .
N1 Lu1 C12 84.3(2) 2_765 .
N1 Lu1 C3 104.8(2) . .
N1 Lu1 C3 109.7(2) 2_765 .
C12 Lu1 C3 118.5(2) . .
N1 Lu1 C5 86.04(18) . .
N1 Lu1 C5 113.83(18) 2_765 .
C12 Lu1 C5 161.1(2) . .
C3 Lu1 C5 52.2(2) . .
N1 Lu1 C11 94.9(2) . .
N1 Lu1 C11 76.1(2) 2_765 .
C12 Lu1 C11 31.1(2) . .
C3 Lu1 C11 149.6(2) . .
C5 Lu1 C11 154.3(2) . .
N1 Lu1 C4 78.69(19) . .
N1 Lu1 C4 95.86(19) 2_765 .
C12 Lu1 C4 147.9(2) . .
C3 Lu1 C4 31.7(2) . .
C5 Lu1 C4 31.6(2) . .
C11 Lu1 C4 171.8(2) . .
N1 Lu1 C15 108.9(2) . .
N1 Lu1 C15 102.2(2) 2_765 .
C12 Lu1 C15 51.8(2) . .
C3 Lu1 C15 145.8(2) . .
C5 Lu1 C15 124.2(2) . .
C11 Lu1 C15 31.9(2) . .
C4 Lu1 C15 155.5(2) . .
N1 Lu1 C13 143.0(2) . .
N1 Lu1 C13 114.9(2) 2_765 .
C12 Lu1 C13 30.7(2) . .
C3 Lu1 C13 103.2(2) . .
C5 Lu1 C13 130.6(2) . .
C11 Lu1 C13 50.5(2) . .
C4 Lu1 C13 134.2(2) . .
C15 Lu1 C13 50.2(3) . .
N1 Lu1 C1 116.49(18) . .
N1 Lu1 C1 144.43(19) 2_765 .
C12 Lu1 C1 130.5(2) . .
C3 Lu1 C1 51.79(19) . .
C5 Lu1 C1 30.86(18) . .
C11 Lu1 C1 136.6(2) . .
C4 Lu1 C1 51.61(19) . .
C15 Lu1 C1 106.0(2) . .
C13 Lu1 C1 99.8(2) . .
N1 Lu1 C2 130.15(19) . .
N1 Lu1 C2 140.7(2) 2_765 .
C12 Lu1 C2 111.4(2) . .
C3 Lu1 C2 31.0(2) . .
C5 Lu1 C2 51.36(18) . .
C11 Lu1 C2 134.9(2) . .
C4 Lu1 C2 51.50(19) . .
C15 Lu1 C2 116.0(2) . .
C13 Lu1 C2 85.0(2) . .
C1 Lu1 C2 31.16(19) . .
N1 Lu1 C14 139.0(2) . .
N1 Lu1 C14 126.9(2) 2_765 .
C12 Lu1 C14 50.9(2) . .
C3 Lu1 C14 115.9(2) . .
C5 Lu1 C14 115.0(2) . .
C11 Lu1 C14 50.8(2) . .
C4 Lu1 C14 137.2(2) . .
C15 Lu1 C14 30.1(2) . .
C13 Lu1 C14 30.1(2) . .
C1 Lu1 C14 87.19(19) . .
C2 Lu1 C14 87.8(2) . .
N1 N1 Lu1 74.8(4) 2_765 .
N1 N1 Lu1 73.7(4) 2_765 2_765
Lu1 N1 Lu1 148.5(2) . 2_765
C5 C1 C2 107.7(5) . .
C5 C1 C6 124.5(6) . .
C2 C1 C6 127.0(6) . .
C5 C1 Lu1 72.9(3) . .
C2 C1 Lu1 74.7(3) . .
C6 C1 Lu1 125.9(4) . .
C3 C2 C1 108.2(6) . .
C3 C2 C7 124.2(6) . .
C1 C2 C7 126.0(6) . .
C3 C2 Lu1 72.3(3) . .
C1 C2 Lu1 74.2(3) . .
C7 C2 Lu1 130.7(4) . .
C2 C3 C4 107.9(6) . .
C2 C3 C8 124.6(7) . .
C4 C3 C8 127.3(7) . .
C2 C3 Lu1 76.7(3) . .
C4 C3 Lu1 74.6(3) . .
C8 C3 Lu1 119.0(5) . .
C5 C4 C3 107.3(5) . .
C5 C4 C9 124.9(6) . .
C3 C4 C9 127.5(7) . .
C5 C4 Lu1 74.0(3) . .
C3 C4 Lu1 73.7(3) . .
C9 C4 Lu1 122.7(4) . .
C1 C5 C4 108.7(5) . .
C1 C5 C10 125.6(6) . .
C4 C5 C10 125.5(6) . .
C1 C5 Lu1 76.3(3) . .
C4 C5 Lu1 74.4(3) . .
C10 C5 Lu1 119.5(4) . .
C12 C11 C15 107.3(6) . .
C12 C11 C16 113.3(9) . .
C15 C11 C16 139.4(9) . .
C12 C11 C16B 139.5(8) . .
C15 C11 C16B 112.9(8) . .
C12 C11 Lu1 73.5(4) . .
C15 C11 Lu1 74.9(4) . .
C16 C11 Lu1 118.6(6) . .
C16B C11 Lu1 121.9(6) . .
C13 C12 C11 107.5(6) . .
C13 C12 C17B 140.5(10) . .
C11 C12 C17B 111.5(10) . .
C13 C12 C17 115.1(9) . .
C11 C12 C17 137.4(8) . .
C13 C12 Lu1 77.2(4) . .
C11 C12 Lu1 75.4(3) . .
C17B C12 Lu1 118.2(8) . .
C17 C12 Lu1 112.5(7) . .
C14 C13 C12 109.4(7) . .
C14 C13 C18B 122.0(10) . .
C12 C13 C18B 127.6(10) . .
C14 C13 C18 141.3(10) . .
C12 C13 C18 109.2(10) . .
C14 C13 Lu1 76.0(4) . .
C12 C13 Lu1 72.1(4) . .
C18B C13 Lu1 127.6(8) . .
C18 C13 Lu1 115.1(8) . .
C15 C14 C13 108.4(6) . .
C15 C14 C19 136.7(9) . .
C13 C14 C19 113.7(8) . .
C15 C14 C19B 115.1(8) . .
C13 C14 C19B 135.3(9) . .
C15 C14 Lu1 73.2(4) . .
C13 C14 Lu1 73.9(4) . .
C19 C14 Lu1 127.5(6) . .
C19B C14 Lu1 127.4(7) . .
C14 C15 C11 107.2(7) . .
C14 C15 C20B 141.6(11) . .
C11 C15 C20B 109.5(11) . .
C14 C15 C20 116.8(8) . .
C11 C15 C20 134.9(9) . .
C14 C15 Lu1 76.7(4) . .
C11 C15 Lu1 73.2(4) . .
C20B C15 Lu1 124.7(8) . .
C20 C15 Lu1 124.7(6) . .

loop_
_geom_bond_atom_site_label_1
_geom_bond_atom_site_label_2
_geom_bond_distance
_geom_bond_site_symmetry_2
Lu1 Cnt1 2.336 .
Lu1 Cnt2 2.351 .
Lu1 N1 2.267(5) .
Lu1 N1 2.279(5) 2_765
Lu1 C12 2.589(6) .
Lu1 C3 2.604(6) .
Lu1 C5 2.610(5) .
Lu1 C11 2.614(6) .
Lu1 C4 2.615(6) .
Lu1 C15 2.636(7) .
Lu1 C13 2.653(6) .
Lu1 C1 2.654(6) .
Lu1 C2 2.660(6) .
Lu1 C14 2.679(6) .
N1 N1 1.233(10) 2_765
N1 Lu1 2.279(5) 2_765
C1 C5 1.401(8) .
C1 C2 1.427(9) .
C1 C6 1.500(8) .
C2 C3 1.408(9) .
C2 C7 1.524(9) .
C3 C4 1.426(10) .
C3 C8 1.514(9) .
C4 C5 1.421(9) .
C4 C9 1.479(9) .
C5 C10 1.512(8) .
C11 C12 1.394(11) .
C11 C15 1.441(10) .
C11 C16 1.464(15) .
C11 C16B 1.589(16) .
C12 C13 1.390(11) .
C12 C17B 1.482(18) .
C12 C17 1.614(16) .
C13 C14 1.385(11) .
C13 C18B 1.514(17) .
C13 C18 1.66(2) .
C14 C15 1.380(11) .
C14 C19 1.530(15) .
C14 C19B 1.533(16) .
C15 C20B 1.48(2) .
C15 C20 1.516(16) .
